data_4076624
loop_
_publ_author_name
'Byrne, Lindsay T.'
'Hos, James P.'
'Koutsantonis, George A.'
'Sanford, Vanessa'
'Skelton, Brian W.'
'White, Allan H.'

_publ_section_title
;
 Carbon Chain Formation on Metallic Arrays. X-ray Structural
 Determinations of [Ru4(\m4-(CCC(CO2Me)C(CO2Me))(\h-C5H4R)2(\m-CO)(CO)8],
 [{Ru(CO)2(\h-C5H5)}2{\m-CCC(CO2Me)C(CO2Me)C(O)}], and
 [{Ru(CO)2(\h-C5H5)2{\m-CC(CN)2CC(CN)2}] (R = H, Me)
;
_journal_issue 15
_journal_name_full Organometallics
_journal_page_first 3147
_journal_paper_doi 10.1021/om0101745
_journal_volume 21
_journal_year 2002
_chemical_formula_sum 'C27 H16 O13 Ru4'
_chemical_formula_weight 952.69
_space_group_IT_number 2
_symmetry_cell_setting triclinic
_symmetry_space_group_name_Hall '-P 1'
_symmetry_space_group_name_H-M 'P -1'
_cell_angle_alpha 81.903(2)
_cell_angle_beta 72.796(2)
_cell_angle_gamma 90.413(3)
_cell_formula_units_Z 2
_cell_length_a 9.7860(10)
_cell_length_b 11.209(2)
_cell_length_c 13.945(2)
_cell_measurement_reflns_used 4803
_cell_measurement_temperature 153
_cell_measurement_theta_max 24.4
_cell_measurement_theta_min 2.6
_cell_volume 1444.7(4)
_computing_cell_refinement 'Siemens SAINT (Siemens, 1995)'
_computing_data_collection 'Siemens SMART (Siemens, 1995)'
_computing_data_reduction 'xtal ADDREF SORTRF'
_computing_molecular_graphics xtal
_computing_publication_material 'xtal BONDLA CIFIO'
_computing_structure_refinement 'xtal CRYLSQ'
_computing_structure_solution xtal
_diffrn_ambient_temperature 153
_diffrn_measurement_device_type
;
Bruker SMART CCD diffractometer
;
_diffrn_measurement_method '\w scans'
_diffrn_radiation_detector 'CCD area detector'
_diffrn_radiation_monochromator graphite
_diffrn_radiation_source 'sealed tube'
_diffrn_radiation_type 'Mo K\a'
_diffrn_radiation_wavelength .71073
_diffrn_reflns_av_R_equivalents .045
_diffrn_reflns_av_sigmaI/netI .063
_diffrn_reflns_limit_h_max 13
_diffrn_reflns_limit_h_min -12
_diffrn_reflns_limit_k_max 15
_diffrn_reflns_limit_k_min -14
_diffrn_reflns_limit_l_max 19
_diffrn_reflns_limit_l_min 0
_diffrn_reflns_number 14346
_diffrn_reflns_theta_max 29.49
_diffrn_reflns_theta_min 1.84
_diffrn_standards_decay_% 0
_exptl_absorpt_coefficient_mu 2.118
_exptl_absorpt_correction_T_max .80
_exptl_absorpt_correction_T_min .54
_exptl_absorpt_correction_type multi-scan
_exptl_absorpt_process_details
;
 SADABS; Sheldrick, 1996
;
_exptl_crystal_colour red
_exptl_crystal_density_diffrn 2.19
_exptl_crystal_description prism
_exptl_crystal_F_000 916
_exptl_crystal_size_max .12
_exptl_crystal_size_mid .1
_exptl_crystal_size_min .07
_refine_diff_density_max 3.517
_refine_diff_density_min -2.125
_refine_ls_goodness_of_fit_all 1.728
_refine_ls_goodness_of_fit_ref 1.42
_refine_ls_hydrogen_treatment noref
_refine_ls_matrix_type full
_refine_ls_number_constraints 0
_refine_ls_number_parameters 397
_refine_ls_number_reflns 5491
_refine_ls_number_restraints 0
_refine_ls_R_factor_all .092
_refine_ls_R_factor_gt .062
_refine_ls_shift/su_max .001
_refine_ls_shift/su_mean .0003
_refine_ls_structure_factor_coef F
_refine_ls_weighting_scheme calc
_refine_ls_wR_factor_all .103
_refine_ls_wR_factor_ref .074
_reflns_d_resolution_high .722
_reflns_d_resolution_low 11.058
_reflns_Friedel_coverage 0
_reflns_limit_h_max 13
_reflns_limit_h_min 0
_reflns_limit_k_max 15
_reflns_limit_k_min -14
_reflns_limit_l_max 19
_reflns_limit_l_min -17
_reflns_number_gt 5853
_reflns_number_total 7210
_reflns_threshold_expression 'F    > 4.00 sig(F   )'
_cod_data_source_file om0101745.cif
_cod_data_source_block gk67
_cod_original_sg_symbol_Hall -p_1
_cod_original_sg_symbol_H-M P_-1
_cod_database_code 4076624

loop_
_symmetry_equiv_pos_as_xyz
+x,+y,+z
-x,-y,-z

loop_
_atom_site_label
_atom_site_fract_x
_atom_site_fract_y
_atom_site_fract_z
_atom_site_U_iso_or_equiv
_atom_site_adp_type
_atom_site_occupancy
Ru1 -.02219(8) .42944(6) .23186(6) .0208(5) Uani 1.00000
Ru2 .19065(8) .38951(6) .32137(5) .0208(5) Uani 1.00000
Ru3 .33823(8) .26706(6) .16941(5) .0200(5) Uani 1.00000
Ru4 .00818(8) .03928(6) .18860(6) .0205(5) Uani 1.00000
C11 .0852(10) .4662(8) .0969(7) .024(6) Uani 1.00000
O11 .1549(8) .4914(7) .0147(5) .036(5) Uani 1.00000
C12 .1238(10) .5514(8) .2574(7) .023(6) Uani 1.00000
O12 .1447(8) .6546(6) .2369(6) .035(5) Uani 1.00000
C21 .3281(12) .4820(10) .3596(8) .034(7) Uani 1.00000
O21 .4113(10) .5377(8) .3820(7) .050(7) Uani 1.00000
C22 .0656(12) .3681(8) .4522(7) .029(7) Uani 1.00000
O22 -.0114(9) .3503(7) .5331(5) .038(5) Uani 1.00000
C31 .4072(11) .4325(9) .1416(8) .030(7) Uani 1.00000
O31 .4660(9) .5251(7) .1114(6) .043(6) Uani 1.00000
C32 .5224(11) .1991(10) .1417(8) .032(7) Uani 1.00000
O32 .6314(8) .1589(7) .1285(6) .041(6) Uani 1.00000
C33 .3354(10) .2591(9) .0350(7) .027(6) Uani 1.00000
O33 .3280(8) .2516(7) -.0451(5) .035(5) Uani 1.00000
C41 -.0141(11) .1622(9) .0885(8) .028(7) Uani 1.00000
O41 -.0284(8) .2315(7) .0239(5) .037(5) Uani 1.00000
C42 .1815(11) -.0035(9) .0990(7) .030(7) Uani 1.00000
O42 .2802(9) -.0309(8) .0440(6) .044(6) Uani 1.00000
C1 .0967(9) .2859(8) .2469(6) .020(5) Uani 1.00000
C2 .1192(9) .1621(7) .2462(6) .018(5) Uani 1.00000
C3 .2238(10) .1274(8) .2984(7) .024(6) Uani 1.00000
C311 .2578(10) -.0020(8) .3231(7) .025(6) Uani 1.00000
O311 .2149(9) -.0601(6) .4056(6) .036(5) Uani 1.00000
O312 .3459(7) -.0441(6) .2424(5) .029(5) Uani 1.00000
C312 .3889(12) -.1656(9) .2590(9) .038(8) Uani 1.00000
C4 .2800(9) .2223(8) .3368(7) .021(6) Uani 1.00000
C411 .3840(10) .1892(8) .3940(7) .022(6) Uani 1.00000
O411 .4760(8) .1179(7) .3733(6) .038(6) Uani 1.00000
O412 .3634(8) .2443(6) .4748(5) .032(5) Uani 1.00000
C412 .4558(12) .2128(10) .5371(8) .036(8) Uani 1.00000
C101 -.2067(11) .5332(10) .3203(8) .033(7) Uani 1.00000
C102 -.2203(11) .5253(9) .2230(8) .033(7) Uani 1.00000
C103 -.2386(10) .3987(10) .2174(9) .034(7) Uani 1.00000
C104 -.2388(10) .3327(9) .3099(9) .034(7) Uani 1.00000
C105 -.2180(11) .4132(11) .3739(8) .036(7) Uani 1.00000
C401 -.1318(12) -.0286(9) .3480(8) .033(7) Uani 1.00000
C402 -.2218(10) .0025(9) .2861(8) .032(7) Uani 1.00000
C403 -.1910(11) -.0728(9) .2094(8) .030(7) Uani 1.00000
C404 -.0881(11) -.1502(9) .2252(8) .031(7) Uani 1.00000
C405 -.0455(11) -.1221(9) .3086(8) .031(7) Uani 1.00000
H312a .44734 -.18796 .19634 .05800 Uiso 1.00000
H312b .30700 -.22064 .28487 .05800 Uiso 1.00000
H312c .44289 -.17327 .30617 .05800 Uiso 1.00000
H412a .43358 .25723 .59310 .05500 Uiso 1.00000
H412b .55346 .23098 .49834 .05500 Uiso 1.00000
H412c .44308 .12880 .56298 .05500 Uiso 1.00000
H101 -.19393 .60615 .34691 .04200 Uiso 1.00000
H102 -.21773 .59054 .16952 .04400 Uiso 1.00000
H103 -.24843 .36601 .16014 .04400 Uiso 1.00000
H104 -.24977 .24641 .32530 .04300 Uiso 1.00000
H105 -.21282 .39098 .44214 .04500 Uiso 1.00000
H401 -.13157 .00692 .40628 .04100 Uiso 1.00000
H402 -.29060 .06431 .29320 .03800 Uiso 1.00000
H403 -.23456 -.07008 .15530 .03900 Uiso 1.00000
H404 -.05197 -.21349 .18567 .03800 Uiso 1.00000
H405 .02870 -.15862 .33379 .03700 Uiso 1.00000

loop_
_atom_site_aniso_label
_atom_site_aniso_U_11
_atom_site_aniso_U_22
_atom_site_aniso_U_33
_atom_site_aniso_U_12
_atom_site_aniso_U_13
_atom_site_aniso_U_23
Ru1 .0213(4) .0161(3) .0256(4) .0042(3) -.0064(3) -.0060(3)
Ru2 .0249(4) .0154(3) .0236(4) .0044(3) -.0072(3) -.0086(3)
Ru3 .0199(3) .0176(3) .0225(4) .0031(3) -.0042(3) -.0080(3)
Ru4 .0204(4) .0161(3) .0270(4) .0030(3) -.0086(3) -.0065(3)
C11 .028(5) .014(4) .034(5) .006(3) -.013(4) -.009(3)
O11 .031(4) .048(5) .024(4) .007(3) -.005(3) -.001(3)
C12 .021(4) .021(4) .025(4) .002(3) -.004(3) -.005(3)
O12 .038(4) .025(4) .042(4) .002(3) -.014(3) -.002(3)
C21 .036(6) .031(5) .037(6) .006(4) -.011(5) -.013(4)
O21 .050(5) .045(5) .062(6) -.011(4) -.024(4) -.015(4)
C22 .045(6) .017(4) .028(5) .007(4) -.014(4) -.007(4)
O22 .051(5) .032(4) .026(4) .009(3) -.003(3) -.007(3)
C31 .027(5) .025(5) .034(5) -.003(4) -.002(4) -.007(4)
O31 .049(5) .030(4) .037(4) -.010(4) .007(4) -.009(3)
C32 .028(5) .036(6) .034(5) .002(4) -.007(4) -.018(4)
O32 .030(4) .049(5) .051(5) .017(4) -.015(4) -.022(4)
C33 .029(5) .028(5) .024(5) .011(4) -.006(4) -.007(4)
O33 .038(4) .035(4) .032(4) .001(3) -.009(3) -.010(3)
C41 .030(5) .028(5) .031(5) -.003(4) -.010(4) -.016(4)
O41 .045(4) .039(4) .031(4) .011(3) -.016(3) -.006(3)
C42 .029(5) .032(5) .029(5) .007(4) -.010(4) -.003(4)
O42 .040(4) .052(5) .041(4) .015(4) -.006(4) -.026(4)
C1 .022(4) .018(4) .019(4) -.002(3) -.004(3) -.006(3)
C2 .019(4) .017(4) .019(4) -.000(3) -.007(3) -.005(3)
C3 .023(4) .023(4) .029(5) .013(4) -.007(4) -.017(4)
C311 .031(5) .019(4) .030(5) .001(4) -.012(4) -.012(4)
O311 .050(5) .022(3) .036(4) .007(3) -.015(4) -.003(3)
O312 .038(4) .019(3) .039(4) .018(3) -.020(3) -.019(3)
C312 .039(6) .024(5) .060(7) .019(4) -.022(5) -.018(5)
C4 .018(4) .016(4) .027(4) .001(3) -.002(3) -.003(3)
C411 .024(5) .020(4) .025(4) .001(3) -.011(4) -.003(3)
O411 .034(4) .046(4) .042(4) .017(3) -.017(3) -.022(4)
O412 .035(4) .035(4) .034(4) .008(3) -.016(3) -.015(3)
C412 .040(6) .035(6) .036(6) -.001(5) -.019(5) -.004(4)
C101 .025(5) .034(5) .042(6) .009(4) -.006(4) -.021(5)
C102 .026(5) .028(5) .046(6) .014(4) -.010(4) -.008(4)
C103 .017(4) .037(6) .050(6) -.006(4) -.006(4) -.021(5)
C104 .018(5) .025(5) .054(7) -.000(4) .001(4) -.013(5)
C105 .025(5) .044(6) .033(5) .007(4) .001(4) -.006(5)
C401 .044(6) .018(4) .034(5) -.004(4) -.008(5) -.006(4)
C402 .023(5) .022(5) .049(6) .004(4) -.009(4) -.007(4)
C403 .027(5) .026(5) .041(6) -.003(4) -.015(4) -.002(4)
C404 .030(5) .026(5) .040(6) -.004(4) -.011(4) -.010(4)
C405 .026(5) .024(5) .042(6) .003(4) -.011(4) -.004(4)

loop_
_atom_type_symbol
_atom_type_oxidation_number
_atom_type_number_in_cell
_atom_type_scat_dispersion_real
_atom_type_scat_dispersion_imag
_atom_type_scat_source
C 0 54 .002 .002 'Int Tables Vol IV Tables 2.2B and 2.3.1'
H 0 32 0 0 'Int Tables Vol IV Tables 2.2B and 2.3.1'
O 0 26 .008 .006 'Int Tables Vol IV Tables 2.2B and 2.3.1'
Ru 0 8 -1.42 .836 'Int Tables Vol IV Tables 2.2B and 2.3.1'

loop_
_geom_angle_atom_site_label_1
_geom_angle_atom_site_label_2
_geom_angle_atom_site_label_3
_geom_angle
Ru2 Ru1 C11 100.6(3)
Ru2 Ru1 C12 49.4(3)
Ru2 Ru1 C1 47.9(3)
Ru2 Ru1 C101 114.0(3)
Ru2 Ru1 C102 149.2(3)
Ru2 Ru1 C103 154.3(3)
Ru2 Ru1 C104 118.3(3)
Ru2 Ru1 C105 99.9(3)
C11 Ru1 C12 84.8(4)
C11 Ru1 C1 89.5(4)
C11 Ru1 C101 127.7(4)
C11 Ru1 C102 98.5(4)
C11 Ru1 C103 101.0(4)
C11 Ru1 C104 132.7(5)
C11 Ru1 C105 158.9(4)
C12 Ru1 C1 93.9(4)
C12 Ru1 C101 89.0(4)
C12 Ru1 C102 109.2(4)
C12 Ru1 C103 146.8(4)
C12 Ru1 C104 140.8(4)
C12 Ru1 C105 105.0(4)
C1 Ru1 C101 142.7(3)
C1 Ru1 C102 156.1(4)
C1 Ru1 C103 118.6(4)
C1 Ru1 C104 96.9(3)
C1 Ru1 C105 108.0(4)
C101 Ru1 C102 36.3(4)
C101 Ru1 C103 61.4(4)
C101 Ru1 C104 60.6(4)
C101 Ru1 C105 36.3(4)
C102 Ru1 C103 37.7(4)
C102 Ru1 C104 61.3(4)
C102 Ru1 C105 60.8(4)
C103 Ru1 C104 36.2(4)
C103 Ru1 C105 60.6(4)
C104 Ru1 C105 36.0(4)
Ru1 Ru2 Ru3 90.94(3)
Ru1 Ru2 C12 49.6(3)
Ru1 Ru2 C21 138.6(3)
Ru1 Ru2 C22 94.0(4)
Ru1 Ru2 C1 47.2(3)
Ru1 Ru2 C4 122.6(3)
Ru3 Ru2 C12 109.4(2)
Ru3 Ru2 C21 108.0(3)
Ru3 Ru2 C22 142.9(3)
Ru3 Ru2 C1 55.7(2)
Ru3 Ru2 C4 52.6(2)
C12 Ru2 C21 89.1(4)
C12 Ru2 C22 101.6(4)
C12 Ru2 C1 93.3(4)
C12 Ru2 C4 161.9(4)
C21 Ru2 C22 92.1(5)
C21 Ru2 C1 163.3(4)
C21 Ru2 C4 97.5(4)
C22 Ru2 C1 103.6(4)
C22 Ru2 C4 95.0(4)
C1 Ru2 C4 75.6(4)
Ru2 Ru3 C31 69.6(3)
Ru2 Ru3 C32 131.9(4)
Ru2 Ru3 C33 134.8(3)
Ru2 Ru3 C1 46.7(2)
Ru2 Ru3 C2 73.4(2)
Ru2 Ru3 C3 73.9(2)
Ru2 Ru3 C4 48.4(2)
C31 Ru3 C32 96.4(4)
C31 Ru3 C33 94.9(4)
C31 Ru3 C1 100.9(4)
C31 Ru3 C2 136.2(4)
C31 Ru3 C3 140.7(4)
C31 Ru3 C4 104.2(4)
C32 Ru3 C33 90.7(5)
C32 Ru3 C1 158.8(3)
C32 Ru3 C2 126.0(4)
C32 Ru3 C3 97.1(4)
C32 Ru3 C4 96.2(4)
C33 Ru3 C1 99.8(4)
C33 Ru3 C2 94.8(4)
C33 Ru3 C3 121.6(4)
C33 Ru3 C4 158.7(4)
C1 Ru3 C2 35.4(3)
C1 Ru3 C3 61.7(3)
C1 Ru3 C4 67.8(3)
C2 Ru3 C3 37.1(4)
C2 Ru3 C4 64.9(3)
C3 Ru3 C4 37.7(4)
C41 Ru4 C42 91.2(4)
C41 Ru4 C2 91.2(4)
C41 Ru4 C401 131.9(4)
C41 Ru4 C402 100.4(4)
C41 Ru4 C403 98.3(4)
C41 Ru4 C404 127.2(5)
C41 Ru4 C405 159.4(4)
C42 Ru4 C2 91.8(4)
C42 Ru4 C401 136.9(4)
C42 Ru4 C402 153.3(4)
C42 Ru4 C403 118.0(4)
C42 Ru4 C404 93.4(4)
C42 Ru4 C405 101.7(4)
C2 Ru4 C401 90.0(4)
C2 Ru4 C402 111.7(4)
C2 Ru4 C403 148.2(3)
C2 Ru4 C404 141.0(4)
C2 Ru4 C405 104.2(4)
C401 Ru4 C402 36.6(4)
C401 Ru4 C403 61.3(4)
C401 Ru4 C404 60.9(4)
C401 Ru4 C405 36.9(4)
C402 Ru4 C403 36.8(4)
C402 Ru4 C404 60.5(4)
C402 Ru4 C405 61.5(4)
C403 Ru4 C404 35.9(4)
C403 Ru4 C405 61.5(4)
C404 Ru4 C405 37.0(4)
Ru1 C11 O11 177.4(10)
Ru1 C12 Ru2 81.1(3)
Ru1 C12 O12 133.1(9)
Ru2 C12 O12 145.7(9)
Ru2 C21 O21 179.6(9)
Ru2 C22 O22 177.4(8)
Ru3 C31 O31 168.3(8)
Ru3 C32 O32 177.7(10)
Ru3 C33 O33 177.1(8)
Ru4 C41 O41 175.6(10)
Ru4 C42 O42 176.9(11)
Ru1 C1 Ru2 84.9(3)
Ru1 C1 Ru3 128.5(4)
Ru1 C1 C2 150.6(8)
Ru2 C1 Ru3 77.6(3)
Ru2 C1 C2 122.8(7)
Ru3 C1 C2 72.4(5)
Ru3 C2 Ru4 129.7(4)
Ru3 C2 C1 72.2(5)
Ru3 C2 C3 67.8(4)
Ru4 C2 C1 126.5(7)
Ru4 C2 C3 124.1(6)
C1 C2 C3 109.2(8)
Ru3 C3 C2 75.1(5)
Ru3 C3 C311 129.6(6)
Ru3 C3 C4 71.0(5)
C2 C3 C311 122.7(9)
C2 C3 C4 115.6(8)
C311 C3 C4 121.3(9)
C3 C311 O311 123.9(9)
C3 C311 O312 112.5(7)
O311 C311 O312 123.5(9)
C311 O312 C312 116.9(7)
O312 C312 H312a 110.2(9)
O312 C312 H312b 110.5(10)
O312 C312 H312c 110.8(11)
H312a C312 H312b 108.2(12)
H312a C312 H312c 108.4(11)
H312b C312 H312c 108.7(11)
Ru2 C4 Ru3 79.0(3)
Ru2 C4 C3 116.5(7)
Ru2 C4 C411 126.0(7)
Ru3 C4 C3 71.4(5)
Ru3 C4 C411 124.4(5)
C3 C4 C411 117.1(8)
C4 C411 O411 125.5(9)
C4 C411 O412 112.8(8)
O411 C411 O412 121.7(10)
C411 O412 C412 116.2(8)
O412 C412 H412a 110.2(10)
O412 C412 H412b 110.3(9)
O412 C412 H412c 110.0(11)
H412a C412 H412b 108.7(12)
H412a C412 H412c 108.6(10)
H412b C412 H412c 109.0(11)
Ru1 C101 C102 70.2(6)
Ru1 C101 C105 72.0(6)
Ru1 C101 H101 124.1(8)
C102 C101 C105 107.8(10)
C102 C101 H101 126.7(10)
C105 C101 H101 125.5(12)
Ru1 C102 C101 73.4(6)
Ru1 C102 C103 69.8(6)
Ru1 C102 H102 121.8(7)
C101 C102 C103 107.0(9)
C101 C102 H102 127.6(11)
C103 C102 H102 125.3(12)
Ru1 C103 C102 72.5(6)
Ru1 C103 C104 73.8(7)
Ru1 C103 H103 119.5(7)
C102 C103 C104 108.3(11)
C102 C103 H103 125.8(11)
C104 C103 H103 125.9(11)
Ru1 C104 C103 70.0(5)
Ru1 C104 C105 73.3(6)
Ru1 C104 H104 121.8(7)
C103 C104 C105 108.8(9)
C103 C104 H104 124.3(13)
C105 C104 H104 126.9(12)
Ru1 C105 C101 71.6(5)
Ru1 C105 C104 70.7(5)
Ru1 C105 H105 123.6(8)
C101 C105 C104 108.0(10)
C101 C105 H105 126.2(12)
C104 C105 H105 125.8(11)
Ru4 C401 C402 71.7(5)
Ru4 C401 C405 70.3(5)
Ru4 C401 H401 124.3(8)
C402 C401 C405 107.8(10)
C402 C401 H401 125.3(10)
C405 C401 H401 126.9(12)
Ru4 C402 C401 71.7(5)
Ru4 C402 C403 70.6(5)
Ru4 C402 H402 122.3(7)
C401 C402 C403 107.6(9)
C401 C402 H402 127.0(12)
C403 C402 H402 125.4(12)
Ru4 C403 C402 72.6(6)
Ru4 C403 C404 72.5(6)
Ru4 C403 H403 120.7(7)
C402 C403 C404 108.3(11)
C402 C403 H403 125.8(10)
C404 C403 H403 125.9(11)
Ru4 C404 C403 71.6(6)
Ru4 C404 C405 70.8(6)
Ru4 C404 H404 124.1(7)
C403 C404 C405 109.1(10)
C403 C404 H404 124.9(12)
C405 C404 H404 125.9(11)
Ru4 C405 C401 72.8(5)
Ru4 C405 C404 72.2(6)
Ru4 C405 H405 119.9(7)
C401 C405 C404 107.1(10)
C401 C405 H405 126.0(12)
C404 C405 H405 126.9(10)

loop_
_geom_bond_atom_site_label_1
_geom_bond_atom_site_label_2
_geom_bond_distance
Ru1 Ru2 2.7370(12)
Ru1 C11 1.849(9)
Ru1 C12 2.109(10)
Ru1 C1 2.016(9)
Ru1 C101 2.292(10)
Ru1 C102 2.250(11)
Ru1 C103 2.215(11)
Ru1 C104 2.264(9)
Ru1 C105 2.297(9)
Ru2 Ru3 2.7381(10)
Ru2 C12 2.103(9)
Ru2 C21 1.931(12)
Ru2 C22 1.853(9)
Ru2 C1 2.039(10)
Ru2 C4 2.085(9)
Ru3 C31 1.915(10)
Ru3 C32 1.915(11)
Ru3 C33 1.897(11)
Ru3 C1 2.315(8)
Ru3 C2 2.318(8)
Ru3 C3 2.220(8)
Ru3 C4 2.215(9)
Ru4 C41 1.880(10)
Ru4 C42 1.896(9)
Ru4 C2 2.128(10)
Ru4 C401 2.259(9)
Ru4 C402 2.259(9)
Ru4 C403 2.233(11)
Ru4 C404 2.246(10)
Ru4 C405 2.227(9)
C11 O11 1.141(11)
C12 O12 1.154(11)
C21 O21 1.161(16)
C22 O22 1.145(11)
C31 O31 1.145(12)
C32 O32 1.136(13)
C33 O33 1.156(13)
C41 O41 1.146(13)
C42 O42 1.117(12)
C1 C2 1.407(12)
C2 C3 1.447(14)
C3 C311 1.506(13)
C3 C4 1.431(14)
C311 O311 1.193(11)
C311 O312 1.347(11)
O312 C312 1.437(12)
C312 H312a .960(12)
C312 H312b .955(11)
C312 H312c .953(14)
C4 C411 1.487(15)
C411 O411 1.206(12)
C411 O412 1.325(12)
O412 C412 1.442(15)
C412 H412a .957(12)
C412 H412b .952(10)
C412 H412c .953(11)
C101 C102 1.417(17)
C101 C105 1.431(15)
C101 H101 .966(12)
C102 C103 1.445(15)
C102 H102 .962(10)
C103 C104 1.393(16)
C103 H103 .953(13)
C104 C105 1.408(18)
C104 H104 .959(10)
C105 H105 .965(12)
C401 C402 1.419(18)
C401 C405 1.419(14)
C401 H401 .954(12)
C402 C403 1.420(16)
C402 H402 .964(10)
C403 C404 1.380(15)
C403 H403 .968(12)
C404 C405 1.420(18)
C404 H404 .964(11)
C405 H405 .966(11)

loop_
_geom_contact_atom_site_label_1
_geom_contact_atom_site_label_2
_geom_contact_distance
_geom_contact_site_symmetry_2
Ru1 Ru3 3.9030(11) .
Ru1 O11 2.990(6) .
Ru1 O12 3.017(8) .
Ru1 C22 3.410(11) .
Ru1 C2 3.315(9) .
Ru1 H101 2.9445(8) .
Ru1 H102 2.8757(8) .
Ru1 H103 2.8098(9) .
Ru1 H104 2.8864(7) .
Ru1 H105 2.9430(7) .
Ru2 C11 3.573(11) .
Ru2 O12 3.125(7) .
Ru2 O21 3.091(10) .
Ru2 O22 2.998(7) .
Ru2 C31 2.741(9) .
Ru2 O31 3.488(7) .
Ru2 C2 3.040(9) .
Ru2 C3 3.009(9) .
Ru2 C411 3.194(10) .
Ru2 O412 3.359(8) .
Ru3 Ru4 4.0249(11) .
Ru3 C11 3.614(10) .
Ru3 O31 3.046(8) .
Ru3 O32 3.050(8) .
Ru3 O33 3.052(8) .
Ru3 C311 3.384(9) .
Ru3 O312 3.501(6) .
Ru3 C411 3.292(10) .
Ru3 O411 3.696(9) .
Ru4 O41 3.024(8) .
Ru4 O42 3.012(8) .
Ru4 C1 3.173(9) .
Ru4 C3 3.174(11) .
Ru4 C311 3.490(11) .
Ru4 O312 3.697(8) .
Ru4 H401 2.9058(8) .
Ru4 H402 2.8913(7) .
Ru4 H403 2.8517(8) .
Ru4 H404 2.8980(9) .
Ru4 H405 2.8359(8) .
C11 C12 2.676(15) .
C11 C1 2.725(12) .
O11 O11 3.181(11) '2 565'
O11 H102 2.750(8) '2 565'
O11 H103 2.627(7) '2 565'
C12 C21 2.834(16) .
O12 O22 3.076(10) '2 566'
O12 H312b 2.405(8) '1 565'
O12 H404 2.638(8) '1 565'
O12 H405 2.724(7) '1 565'
C21 C22 2.724(14) .
C21 O412 2.989(13) .
C22 C4 2.908(13) .
O22 H105 2.651(9) .
O22 H405 2.603(7) '2 556'
C31 C32 2.856(15) .
C31 C33 2.808(16) .
O31 O31 3.112(12) '2 665'
O31 O33 3.059(11) '2 665'
C32 C33 2.713(16) .
O32 O42 2.891(12) '2 655'
O32 H103 2.742(9) '1 655'
O32 H402 2.710(9) '1 655'
O33 H312a 2.737(7) '2 655'
O33 H102 2.753(8) '2 565'
C41 C42 2.697(15) .
C41 C2 2.869(15) .
C42 C2 2.894(14) .
C42 O312 2.906(14) .
O42 O312 3.004(12) .
C1 C3 2.327(13) .
C1 C4 2.528(14) .
C2 C311 2.591(13) .
C2 C4 2.435(14) .
C3 O311 2.387(11) .
C3 O312 2.375(11) .
C3 C411 2.490(15) .
C3 O411 2.949(14) .
C311 C312 2.372(14) .
C311 C4 2.560(13) .
C311 C411 2.894(15) .
C311 O411 2.821(14) .
C311 H312b 2.599(9) .
C311 H312c 2.636(10) .
O311 O312 2.239(9) .
O311 C312 2.670(13) .
O311 O411 3.115(11) .
O311 H312b 2.620(7) .
O311 H312c 2.686(7) .
O311 H401 2.661(8) '2 556'
O311 H405 2.628(9) .
O312 H312a 1.984(7) .
O312 H312b 1.984(6) .
O312 H312c 1.987(7) .
C4 O411 2.397(13) .
C4 O412 2.343(13) .
C411 C412 2.350(17) .
C411 H412b 2.587(11) .
C411 H412c 2.590(10) .
O411 O412 2.212(11) .
O411 C412 2.609(15) .
O411 H412b 2.571(9) .
O411 H412c 2.589(8) .
O411 H402 2.351(7) '1 655'
O412 H412a 1.987(8) .
O412 H412b 1.985(8) .
O412 H412c 1.982(8) .
C412 H312c 2.640(13) '2 656'
C101 C103 2.301(18) .
C101 C104 2.297(15) .
C101 H102 2.145(12) .
C101 H105 2.147(11) .
C102 C104 2.300(14) .
C102 C105 2.301(16) .
C102 H101 2.140(13) .
C102 H103 2.146(12) .
C103 C105 2.278(18) .
C103 H102 2.149(11) .
C103 H104 2.090(11) .
C104 H103 2.100(13) .
C104 H105 2.122(13) .
C105 H101 2.141(12) .
C105 H104 2.127(12) .
C401 C403 2.291(17) .
C401 C404 2.283(16) .
C401 H402 2.142(12) .
C401 H405 2.136(11) .
C402 C404 2.270(14) .
C402 C405 2.293(15) .
C402 H401 2.118(13) .
C402 H403 2.135(12) .
C403 C405 2.281(17) .
C403 H402 2.129(10) .
C403 H404 2.088(10) .
C404 H403 2.100(12) .
C404 H405 2.144(13) .
C405 H401 2.133(11) .
C405 H404 2.133(12) .
H312a H312b 1.55139(13) .
H312a H312c 1.5513(2) .
H312b H312c 1.55128(13) .
H312c H412a 2.22905(18) '2 656'
H412a H412b 1.55129(14) .
H412a H412c 1.5513(2) .
H412b H412c 1.55128(15) .
H104 H402 2.2086(3) .
